data_7108712
loop_
_publ_author_name
'Mirela Pascu'
'Albert Ruggi'
'Rosario Scopelliti'
'Kay Severin'

_publ_section_title
;
 Synthesis of borasiloxane-based macrocycles by multicomponent
 condensation reactions in solution or in a ball mill
;
_journal_name_full Chem.Commun.
_journal_page_first 45
_journal_paper_doi 10.1039/c2cc37538a
_journal_volume 49
_journal_year 2013
_chemical_formula_moiety 'C30 H46 B2 O6 Si2'
_chemical_formula_sum 'C30 H46 B2 O6 Si2'
_chemical_formula_weight 580.47
_space_group_IT_number 2
_symmetry_cell_setting triclinic
_symmetry_space_group_name_Hall '-P 1'
_symmetry_space_group_name_H-M 'P -1'
_atom_sites_solution_hydrogens geom
_atom_sites_solution_primary direct
_atom_sites_solution_secondary difmap
_audit_creation_method SHELXL-97
_audit_update_record
;
2012-10-30 # Formatted by publCIF
;
_cell_angle_alpha 109.911(7)
_cell_angle_beta 94.902(8)
_cell_angle_gamma 109.903(7)
_cell_formula_units_Z 1
_cell_length_a 8.4713(9)
_cell_length_b 10.5851(7)
_cell_length_c 10.6720(11)
_cell_measurement_reflns_used 161
_cell_measurement_temperature 100(2)
_cell_measurement_theta_max 22
_cell_measurement_theta_min 3
_cell_volume 823.76(15)
_computing_cell_refinement 'Dirax/lsq (Duisenberg & Schreurs, 1989-2000)'
_computing_data_collection 'Collect (Bruker AXS BV, 1997-2004)'
_computing_data_reduction 'EvalCCD (Duisenberg & Schreurs, 1990-2000)'
_computing_molecular_graphics 'Bruker SHELXTL'
_computing_publication_material 'Bruker SHELXTL'
_computing_structure_refinement 'SHELXL-97 (Sheldrick, 1997)'
_computing_structure_solution 'SHELXS-97 (Sheldrick, 1990)'
_diffrn_ambient_temperature 100(2)
_diffrn_measured_fraction_theta_full 0.993
_diffrn_measured_fraction_theta_max 0.993
_diffrn_measurement_device_type 'Bruker APEX II CCD'
_diffrn_measurement_method 'phi and omega scans'
_diffrn_radiation_monochromator graphite
_diffrn_radiation_source 'fine-focus sealed tube'
_diffrn_radiation_type MoK\a
_diffrn_radiation_wavelength 0.71073
_diffrn_reflns_av_R_equivalents 0.0353
_diffrn_reflns_av_sigmaI/netI 0.0484
_diffrn_reflns_limit_h_max 11
_diffrn_reflns_limit_h_min -11
_diffrn_reflns_limit_k_max 13
_diffrn_reflns_limit_k_min -13
_diffrn_reflns_limit_l_max 13
_diffrn_reflns_limit_l_min -13
_diffrn_reflns_number 10453
_diffrn_reflns_theta_full 27.50
_diffrn_reflns_theta_max 27.50
_diffrn_reflns_theta_min 3.23
_exptl_absorpt_coefficient_mu 0.146
_exptl_absorpt_correction_T_max 0.7456
_exptl_absorpt_correction_T_min 0.6356
_exptl_absorpt_correction_type multi-scan
_exptl_absorpt_process_details 'SADABS 2008, Bruker AXS, 2008'
_exptl_crystal_colour colourless
_exptl_crystal_density_diffrn 1.170
_exptl_crystal_density_method 'not measured'
_exptl_crystal_description prismatic
_exptl_crystal_F_000 312
_exptl_crystal_size_max 0.26
_exptl_crystal_size_mid 0.20
_exptl_crystal_size_min 0.09
_refine_diff_density_max 0.577
_refine_diff_density_min -0.357
_refine_diff_density_rms 0.054
_refine_ls_extinction_method none
_refine_ls_goodness_of_fit_ref 1.078
_refine_ls_hydrogen_treatment constr
_refine_ls_matrix_type full
_refine_ls_number_parameters 230
_refine_ls_number_reflns 3753
_refine_ls_number_restraints 330
_refine_ls_restrained_S_all 1.073
_refine_ls_R_factor_all 0.0682
_refine_ls_R_factor_gt 0.0485
_refine_ls_shift/su_max 0.000
_refine_ls_shift/su_mean 0.000
_refine_ls_structure_factor_coef Fsqd
_refine_ls_weighting_details 'calc w=1/[\s^2^(Fo^2^)+(0.0444P)^2^+0.4927P] where P=(Fo^2^+2Fc^2^)/3'
_refine_ls_weighting_scheme calc
_refine_ls_wR_factor_gt 0.1089
_refine_ls_wR_factor_ref 0.1194
_reflns_number_gt 2981
_reflns_number_total 3753
_reflns_threshold_expression >2sigma(I)
_cod_data_source_file c2cc37538a.txt
_cod_data_source_block mp016
_cod_original_cell_volume 823.76(13)
_cod_database_code 7108712

loop_
_symmetry_equiv_pos_as_xyz
'x, y, z'
'-x, -y, -z'

loop_
_atom_site_label
_atom_site_type_symbol
_atom_site_fract_x
_atom_site_fract_y
_atom_site_fract_z
_atom_site_U_iso_or_equiv
_atom_site_adp_type
_atom_site_occupancy
_atom_site_symmetry_multiplicity
_atom_site_calc_flag
_atom_site_refinement_flags
_atom_site_disorder_assembly
_atom_site_disorder_group
Si1 Si 0.38093(6) 0.39018(5) 0.11700(5) 0.01594(14) Uani 1 1 d . . .
O1 O 0.31425(16) 0.33333(13) -0.04928(13) 0.0207(3) Uani 1 1 d . A .
O2 O 0.42557(16) 0.47759(13) -0.17642(13) 0.0204(3) Uani 1 1 d . . .
B1 B 0.3021(2) 0.3648(2) -0.1623(2) 0.0156(4) Uani 1 1 d . . .
C1 C 0.4057(2) 0.23112(19) 0.14622(19) 0.0199(4) Uani 1 1 d . . .
C2 C 0.2421(3) 0.0900(2) 0.0774(2) 0.0297(5) Uani 1 1 d . . .
H2A H 0.2615 0.0099 0.0931 0.045 Uiso 1 1 calc R . .
H2B H 0.2146 0.0657 -0.0212 0.045 Uiso 1 1 calc R . .
H2C H 0.1459 0.1044 0.1164 0.045 Uiso 1 1 calc R . .
C3 C 0.5542(3) 0.2060(2) 0.0818(2) 0.0300(5) Uani 1 1 d . . .
H3A H 0.5744 0.1266 0.0983 0.045 Uiso 1 1 calc R . .
H3B H 0.6592 0.2957 0.1231 0.045 Uiso 1 1 calc R . .
H3C H 0.5234 0.1796 -0.0170 0.045 Uiso 1 1 calc R . .
C4 C 0.4542(3) 0.2661(2) 0.3002(2) 0.0349(5) Uani 1 1 d . . .
H4A H 0.3572 0.2746 0.3414 0.052 Uiso 1 1 calc R . .
H4B H 0.5553 0.3586 0.3446 0.052 Uiso 1 1 calc R . .
H4C H 0.4808 0.1874 0.3127 0.052 Uiso 1 1 calc R . .
C5 C 0.2316(2) 0.4725(2) 0.2000(2) 0.0231(4) Uani 1 1 d . . .
C6 C 0.2965(3) 0.5470(2) 0.3570(2) 0.0339(5) Uani 1 1 d . . .
H6A H 0.2234 0.5973 0.3964 0.051 Uiso 1 1 calc R . .
H6B H 0.4157 0.6181 0.3806 0.051 Uiso 1 1 calc R . .
H6C H 0.2915 0.4729 0.3938 0.051 Uiso 1 1 calc R . .
C7 C 0.2304(3) 0.5912(2) 0.1465(2) 0.0339(5) Uani 1 1 d . . .
H7A H 0.1891 0.5462 0.0467 0.051 Uiso 1 1 calc R . .
H7B H 0.3475 0.6662 0.1710 0.051 Uiso 1 1 calc R . .
H7C H 0.1538 0.6363 0.1879 0.051 Uiso 1 1 calc R . .
C8 C 0.0462(3) 0.3589(3) 0.1633(3) 0.0366(5) Uani 1 1 d . . .
H8A H 0.0435 0.2856 0.2006 0.055 Uiso 1 1 calc R . .
H8B H 0.0052 0.3109 0.0636 0.055 Uiso 1 1 calc R . .
H8C H -0.0284 0.4076 0.2024 0.055 Uiso 1 1 calc R . .
C9A C 0.1398(14) 0.2712(14) -0.2935(10) 0.0185(13) Uani 0.298(5) 1 d PGU A 1
C10A C 0.1314(12) 0.3042(12) -0.4087(11) 0.0178(12) Uani 0.298(5) 1 d PGU A 1
H10A H 0.2235 0.3835 -0.4131 0.021 Uiso 0.298(5) 1 calc PR A 1
C11A C -0.0119(12) 0.2211(11) -0.5175(9) 0.0172(12) Uani 0.298(5) 1 d PGU A 1
H11A H -0.0177 0.2437 -0.5963 0.021 Uiso 0.298(5) 1 calc PR A 1
C12A C -0.1467(11) 0.1052(10) -0.5112(8) 0.0184(12) Uani 0.298(5) 1 d PGU A 1
C13A C -0.1383(14) 0.0722(10) -0.3960(9) 0.0180(12) Uani 0.298(5) 1 d PGU A 1
H13A H -0.2305 -0.0071 -0.3916 0.022 Uiso 0.298(5) 1 calc PR A 1
C14A C 0.0050(16) 0.1553(13) -0.2871(9) 0.0171(11) Uani 0.298(5) 1 d PGU A 1
H14A H 0.0107 0.1327 -0.2084 0.021 Uiso 0.298(5) 1 calc PR A 1
O3A O -0.4302(8) -0.0794(7) -0.6313(6) 0.0456(17) Uani 0.298(5) 1 d PU A 1
C15A C -0.2976(13) 0.0163(10) -0.6295(10) 0.0245(14) Uani 0.298(5) 1 d PU A 1
H15A H -0.2905 0.0353 -0.7101 0.029 Uiso 0.298(5) 1 calc PR A 1
C9B C 0.1319(6) 0.2623(6) -0.2818(4) 0.0138(7) Uani 0.702(5) 1 d PGU A 2
C10B C 0.1112(5) 0.2906(5) -0.3988(4) 0.0196(7) Uani 0.702(5) 1 d PGU A 2
H10B H 0.1983 0.3697 -0.4079 0.023 Uiso 0.702(5) 1 calc PR A 2
C11B C -0.0370(5) 0.2030(4) -0.5026(3) 0.0219(7) Uani 0.702(5) 1 d PGU A 2
H11B H -0.0512 0.2223 -0.5825 0.026 Uiso 0.702(5) 1 calc PR A 2
C12B C -0.1644(4) 0.0871(4) -0.4893(3) 0.0196(7) Uani 0.702(5) 1 d PGU A 2
C13B C -0.1437(6) 0.0589(4) -0.3723(4) 0.0203(7) Uani 0.702(5) 1 d PGU A 2
H13B H -0.2308 -0.0203 -0.3633 0.024 Uiso 0.702(5) 1 calc PR A 2
C14B C 0.0045(7) 0.1464(5) -0.2686(4) 0.0183(7) Uani 0.702(5) 1 d PGU A 2
H14B H 0.0186 0.1271 -0.1886 0.022 Uiso 0.702(5) 1 calc PR A 2
O3B O -0.3549(3) -0.0010(3) -0.7097(3) 0.0431(8) Uani 0.702(5) 1 d PU A 2
C15B C -0.3235(5) -0.0101(4) -0.6006(4) 0.0272(8) Uani 0.702(5) 1 d PU A 2
H15B H -0.4076 -0.0857 -0.5846 0.033 Uiso 0.702(5) 1 calc PR A 2

loop_
_atom_site_aniso_label
_atom_site_aniso_U_11
_atom_site_aniso_U_22
_atom_site_aniso_U_33
_atom_site_aniso_U_23
_atom_site_aniso_U_13
_atom_site_aniso_U_12
Si1 0.0144(2) 0.0154(2) 0.0143(2) 0.00557(19) 0.00002(18) 0.00245(18)
O1 0.0209(6) 0.0188(6) 0.0170(6) 0.0067(5) -0.0001(5) 0.0031(5)
O2 0.0178(6) 0.0182(6) 0.0193(7) 0.0071(5) -0.0006(5) 0.0015(5)
B1 0.0146(9) 0.0138(9) 0.0168(10) 0.0040(8) 0.0035(8) 0.0058(7)
C1 0.0202(9) 0.0178(9) 0.0203(9) 0.0090(7) 0.0017(7) 0.0051(7)
C2 0.0250(10) 0.0190(10) 0.0402(12) 0.0134(9) 0.0022(9) 0.0023(8)
C3 0.0249(10) 0.0246(11) 0.0437(13) 0.0160(10) 0.0089(9) 0.0109(8)
C4 0.0503(14) 0.0311(12) 0.0256(11) 0.0154(9) 0.0015(10) 0.0162(10)
C5 0.0197(9) 0.0250(10) 0.0236(10) 0.0088(8) 0.0041(8) 0.0085(8)
C6 0.0397(12) 0.0389(13) 0.0243(11) 0.0083(9) 0.0091(9) 0.0208(10)
C7 0.0377(12) 0.0362(12) 0.0390(13) 0.0179(10) 0.0111(10) 0.0240(10)
C8 0.0213(10) 0.0400(13) 0.0447(14) 0.0129(11) 0.0108(10) 0.0106(9)
C9A 0.0159(17) 0.0145(18) 0.0203(18) 0.0049(15) 0.0076(16) 0.0016(15)
C10A 0.0203(18) 0.0182(17) 0.0151(17) 0.0106(14) 0.0022(16) 0.0043(15)
C11A 0.0214(19) 0.0184(17) 0.0136(17) 0.0125(14) 0.0043(15) 0.0036(15)
C12A 0.0203(17) 0.0199(17) 0.0163(17) 0.0079(14) 0.0014(15) 0.0092(14)
C13A 0.0186(17) 0.0163(17) 0.0182(19) 0.0098(15) 0.0043(16) 0.0028(15)
C14A 0.0197(17) 0.0174(17) 0.0163(18) 0.0099(14) 0.0023(16) 0.0069(15)
O3A 0.037(2) 0.042(2) 0.044(3) 0.0119(18) 0.0004(19) 0.0080(19)
C15A 0.023(2) 0.026(2) 0.022(2) 0.0086(17) 0.0019(18) 0.0078(17)
C9B 0.0165(11) 0.0145(12) 0.0117(11) 0.0057(9) 0.0018(10) 0.0074(9)
C10B 0.0206(13) 0.0173(13) 0.0182(13) 0.0088(10) 0.0045(10) 0.0026(10)
C11B 0.0256(15) 0.0228(14) 0.0167(12) 0.0101(10) 0.0016(10) 0.0073(11)
C12B 0.0178(11) 0.0175(12) 0.0207(13) 0.0051(10) 0.0018(10) 0.0067(9)
C13B 0.0187(11) 0.0180(12) 0.0209(14) 0.0101(10) 0.0032(11) 0.0014(9)
C14B 0.0195(11) 0.0167(12) 0.0169(13) 0.0086(10) 0.0023(11) 0.0034(9)
O3B 0.0414(13) 0.0442(13) 0.0337(14) 0.0090(10) -0.0119(10) 0.0164(10)
C15B 0.0219(15) 0.0255(15) 0.0275(15) 0.0069(11) -0.0014(12) 0.0070(12)

loop_
_atom_type_symbol
_atom_type_description
_atom_type_scat_dispersion_real
_atom_type_scat_dispersion_imag
_atom_type_scat_source
C C 0.0033 0.0016 'International Tables Vol C Tables 4.2.6.8 and 6.1.1.4'
H H 0.0000 0.0000 'International Tables Vol C Tables 4.2.6.8 and 6.1.1.4'
B B 0.0013 0.0007 'International Tables Vol C Tables 4.2.6.8 and 6.1.1.4'
O O 0.0106 0.0060 'International Tables Vol C Tables 4.2.6.8 and 6.1.1.4'
Si Si 0.0817 0.0704 'International Tables Vol C Tables 4.2.6.8 and 6.1.1.4'

loop_
_geom_angle_atom_site_label_1
_geom_angle_atom_site_label_2
_geom_angle_atom_site_label_3
_geom_angle
_geom_angle_site_symmetry_1
_geom_angle_site_symmetry_3
O1 Si1 O2 112.49(7) . 2_665
O1 Si1 C5 107.15(8) . .
O2 Si1 C5 105.74(8) 2_665 .
O1 Si1 C1 105.83(8) . .
O2 Si1 C1 105.23(8) 2_665 .
C5 Si1 C1 120.55(8) . .
B1 O1 Si1 149.22(12) . .
B1 O2 Si1 148.54(13) . 2_665
O2 B1 O1 123.15(17) . .
O2 B1 C9B 119.8(2) . .
O1 B1 C9B 117.0(2) . .
O2 B1 C9A 113.3(4) . .
O1 B1 C9A 123.5(4) . .
C2 C1 C4 109.67(16) . .
C2 C1 C3 108.34(16) . .
C4 C1 C3 108.41(17) . .
C2 C1 Si1 112.18(13) . .
C4 C1 Si1 111.10(13) . .
C3 C1 Si1 107.00(12) . .
C1 C2 H2A 109.5 . .
C1 C2 H2B 109.5 . .
H2A C2 H2B 109.5 . .
C1 C2 H2C 109.5 . .
H2A C2 H2C 109.5 . .
H2B C2 H2C 109.5 . .
C1 C3 H3A 109.5 . .
C1 C3 H3B 109.5 . .
H3A C3 H3B 109.5 . .
C1 C3 H3C 109.5 . .
H3A C3 H3C 109.5 . .
H3B C3 H3C 109.5 . .
C1 C4 H4A 109.5 . .
C1 C4 H4B 109.5 . .
H4A C4 H4B 109.5 . .
C1 C4 H4C 109.5 . .
H4A C4 H4C 109.5 . .
H4B C4 H4C 109.5 . .
C8 C5 C6 109.37(17) . .
C8 C5 C7 108.30(17) . .
C6 C5 C7 108.00(17) . .
C8 C5 Si1 112.25(14) . .
C6 C5 Si1 111.32(14) . .
C7 C5 Si1 107.44(13) . .
C5 C6 H6A 109.5 . .
C5 C6 H6B 109.5 . .
H6A C6 H6B 109.5 . .
C5 C6 H6C 109.5 . .
H6A C6 H6C 109.5 . .
H6B C6 H6C 109.5 . .
C5 C7 H7A 109.5 . .
C5 C7 H7B 109.5 . .
H7A C7 H7B 109.5 . .
C5 C7 H7C 109.5 . .
H7A C7 H7C 109.5 . .
H7B C7 H7C 109.5 . .
C5 C8 H8A 109.5 . .
C5 C8 H8B 109.5 . .
H8A C8 H8B 109.5 . .
C5 C8 H8C 109.5 . .
H8A C8 H8C 109.5 . .
H8B C8 H8C 109.5 . .
C10A C9A C14A 120.0 . .
C10A C9A B1 122.5(6) . .
C14A C9A B1 117.5(6) . .
C11A C10A C9A 120.0 . .
C11A C10A H10A 120.0 . .
C9A C10A H10A 120.0 . .
C12A C11A C10A 120.0 . .
C12A C11A H11A 120.0 . .
C10A C11A H11A 120.0 . .
C11A C12A C13A 120.0 . .
C11A C12A C15A 119.2(6) . .
C13A C12A C15A 120.8(6) . .
C14A C13A C12A 120.0 . .
C14A C13A H13A 120.0 . .
C12A C13A H13A 120.0 . .
C13A C14A C9A 120.0 . .
C13A C14A H14A 120.0 . .
C9A C14A H14A 120.0 . .
O3A C15A C12A 125.2(9) . .
O3A C15A H15A 117.4 . .
C12A C15A H15A 117.4 . .
C10B C9B C14B 120.0 . .
C10B C9B B1 119.6(3) . .
C14B C9B B1 120.4(3) . .
C11B C10B C9B 120.0 . .
C11B C10B H10B 120.0 . .
C9B C10B H10B 120.0 . .
C12B C11B C10B 120.0 . .
C12B C11B H11B 120.0 . .
C10B C11B H11B 120.0 . .
C11B C12B C13B 120.0 . .
C11B C12B C15B 120.9(2) . .
C13B C12B C15B 119.1(2) . .
C14B C13B C12B 120.0 . .
C14B C13B H13B 120.0 . .
C12B C13B H13B 120.0 . .
C13B C14B C9B 120.0 . .
C13B C14B H14B 120.0 . .
C9B C14B H14B 120.0 . .
O3B C15B C12B 125.8(4) . .
O3B C15B H15B 117.1 . .
C12B C15B H15B 117.1 . .

loop_
_geom_bond_atom_site_label_1
_geom_bond_atom_site_label_2
_geom_bond_distance
_geom_bond_site_symmetry_2
Si1 O1 1.6431(13) .
Si1 O2 1.6443(13) 2_665
Si1 C5 1.8864(19) .
Si1 C1 1.8876(18) .
O1 B1 1.361(2) .
O2 B1 1.357(2) .
O2 Si1 1.6443(13) 2_665
B1 C9B 1.601(3) .
B1 C9A 1.622(7) .
C1 C2 1.536(3) .
C1 C4 1.541(3) .
C1 C3 1.542(3) .
C2 H2A 0.9800 .
C2 H2B 0.9800 .
C2 H2C 0.9800 .
C3 H3A 0.9800 .
C3 H3B 0.9800 .
C3 H3C 0.9800 .
C4 H4A 0.9800 .
C4 H4B 0.9800 .
C4 H4C 0.9800 .
C5 C8 1.534(3) .
C5 C6 1.543(3) .
C5 C7 1.550(3) .
C6 H6A 0.9800 .
C6 H6B 0.9800 .
C6 H6C 0.9800 .
C7 H7A 0.9800 .
C7 H7B 0.9800 .
C7 H7C 0.9800 .
C8 H8A 0.9800 .
C8 H8B 0.9800 .
C8 H8C 0.9800 .
C9A C10A 1.3900 .
C9A C14A 1.3900 .
C10A C11A 1.3900 .
C10A H10A 0.9500 .
C11A C12A 1.3900 .
C11A H11A 0.9500 .
C12A C13A 1.3900 .
C12A C15A 1.486(12) .
C13A C14A 1.3900 .
C13A H13A 0.9500 .
C14A H14A 0.9500 .
O3A C15A 1.223(11) .
C15A H15A 0.9500 .
C9B C10B 1.3900 .
C9B C14B 1.3900 .
C10B C11B 1.3900 .
C10B H10B 0.9500 .
C11B C12B 1.3900 .
C11B H11B 0.9500 .
C12B C13B 1.3900 .
C12B C15B 1.495(5) .
C13B C14B 1.3900 .
C13B H13B 0.9500 .
C14B H14B 0.9500 .
O3B C15B 1.215(5) .
C15B H15B 0.9500 .

loop_
_geom_torsion_atom_site_label_1
_geom_torsion_atom_site_label_2
_geom_torsion_atom_site_label_3
_geom_torsion_atom_site_label_4
_geom_torsion
_geom_torsion_site_symmetry_1
O2 Si1 O1 B1 -40.1(3) 2_665
C5 Si1 O1 B1 75.7(3) .
C1 Si1 O1 B1 -154.5(2) .
Si1 O2 B1 O1 7.2(4) 2_665
Si1 O2 B1 C9B -173.2(3) 2_665
Si1 O2 B1 C9A -172.5(7) 2_665
Si1 O1 B1 O2 32.8(4) .
Si1 O1 B1 C9B -146.8(3) .
Si1 O1 B1 C9A -147.5(8) .
O1 Si1 C1 C2 -52.29(15) .
O2 Si1 C1 C2 -171.59(13) 2_665
C5 Si1 C1 C2 69.25(16) .
O1 Si1 C1 C4 -175.46(13) .
O2 Si1 C1 C4 65.25(15) 2_665
C5 Si1 C1 C4 -53.91(17) .
O1 Si1 C1 C3 66.38(14) .
O2 Si1 C1 C3 -52.91(14) 2_665
C5 Si1 C1 C3 -172.07(13) .
O1 Si1 C5 C8 64.23(16) .
O2 Si1 C5 C8 -175.57(14) 2_665
C1 Si1 C5 C8 -56.67(18) .
O1 Si1 C5 C6 -172.79(13) .
O2 Si1 C5 C6 -52.59(15) 2_665
C1 Si1 C5 C6 66.31(16) .
O1 Si1 C5 C7 -54.73(15) .
O2 Si1 C5 C7 65.47(15) 2_665
C1 Si1 C5 C7 -175.63(13) .
O2 B1 C9A C10A 0.7(10) .
O1 B1 C9A C10A -179.1(5) .
C9B B1 C9A C10A 175(8) .
O2 B1 C9A C14A -178.6(5) .
O1 B1 C9A C14A 1.6(11) .
C9B B1 C9A C14A -4(7) .
C14A C9A C10A C11A 0.0 .
B1 C9A C10A C11A -179.3(12) .
C9A C10A C11A C12A 0.0 .
C10A C11A C12A C13A 0.0 .
C10A C11A C12A C15A -179.1(10) .
C11A C12A C13A C14A 0.0 .
C15A C12A C13A C14A 179.1(10) .
C12A C13A C14A C9A 0.0 .
C10A C9A C14A C13A 0.0 .
B1 C9A C14A C13A 179.3(12) .
C11A C12A C15A O3A -173.0(9) .
C13A C12A C15A O3A 7.9(14) .
O2 B1 C9B C10B -0.6(5) .
O1 B1 C9B C10B 179.0(2) .
C9A B1 C9B C10B -6(7) .
O2 B1 C9B C14B -180.0(2) .
O1 B1 C9B C14B -0.4(4) .
C9A B1 C9B C14B 174(8) .
C14B C9B C10B C11B 0.0 .
B1 C9B C10B C11B -179.4(5) .
C9B C10B C11B C12B 0.0 .
C10B C11B C12B C13B 0.0 .
C10B C11B C12B C15B -179.0(4) .
C11B C12B C13B C14B 0.0 .
C15B C12B C13B C14B 179.0(4) .
C12B C13B C14B C9B 0.0 .
C10B C9B C14B C13B 0.0 .
B1 C9B C14B C13B 179.4(5) .
C11B C12B C15B O3B 1.8(6) .
C13B C12B C15B O3B -177.2(4) .
